data_1567214
_publ_author_name
'Antonis Vamvakeros, Dorota Matras, Simon D.M. Jacques, Marco di Michiel, Vesna Middelkoop, Peixi Cong, Stephen W.T. Price, Craig L. Bull, Pierre Senecal, Andrew M. Beale'
_publ_section_title
;
 Real-time tomographic diffraction imaging of catalytic membrane reactors
 for the oxidative coupling of methane
;
_journal_name_full 'Catalysis Today'
_journal_page_first 242
_journal_volume 364
_journal_year 2021
_chemical_formula_sum 'Ba Co0.4 Fe0.4 O2.426 Zr0.2'
_chemical_formula_weight 240.29
_space_group_IT_number 221
_space_group_name_Hall '-P 4 2 3'
_space_group_name_H-M_alt 'P m -3 m'
_symmetry_cell_setting cubic
_symmetry_space_group_name_H-M 'P m -3 m'
_cell_angle_alpha 90
_cell_angle_beta 90
_cell_angle_gamma 90
_cell_formula_units_Z 1
_cell_length_a 4.109664
_cell_length_b 4.109664
_cell_length_c 4.109664
_cell_volume 69.410
_pd_phase_name bcfz
_cod_data_source_file BCFZ.txt
_cod_data_source_block /var/www/html/cod/tmp/uploads/1656847918.4123-689FDB0034DA9300.cif
_cod_depositor_comments 'Update _publ_author_name'
_cod_original_cell_volume 69.41
_cod_database_code 1567214

loop_
_space_group_symop_id
_space_group_symop_operation_xyz
1 x,y,z
2 z,x,y
3 y,z,x
4 x,y,-z
5 -z,x,y
6 y,-z,x
7 -z,x,-y
8 -y,-z,x
9 y,-z,-x
10 -x,y,-z
11 -z,-x,y
12 x,-y,-z
13 y,x,z
14 z,y,x
15 x,z,y
16 y,x,-z
17 -z,y,x
18 x,-z,y
19 -z,y,-x
20 -x,-z,y
21 x,-z,-y
22 -y,x,-z
23 -z,-y,x
24 y,-x,-z
25 -x,-y,-z
26 -z,-x,-y
27 -y,-z,-x
28 -x,-y,z
29 z,-x,-y
30 -y,z,-x
31 z,-x,y
32 y,z,-x
33 -y,z,x
34 x,-y,z
35 z,x,-y
36 -x,y,z
37 -y,-x,-z
38 -z,-y,-x
39 -x,-z,-y
40 -y,-x,z
41 z,-y,-x
42 -x,z,-y
43 z,-y,x
44 x,z,-y
45 -x,z,y
46 y,-x,z
47 z,y,-x
48 -y,x,z

loop_
_atom_site_label
_atom_site_type_symbol
_atom_site_fract_x
_atom_site_fract_y
_atom_site_fract_z
_atom_site_occupancy
_atom_site_adp_type
_atom_site_U_iso_or_equiv
_atom_site_symmetry_multiplicity
Ba1 Ba 0.00000 0.00000 0.00000 1.000 Uiso 0.022 1
Co2 Co 0.50000 0.50000 0.50000 0.400 Uiso 0.030 1
Fe3 Fe 0.50000 0.50000 0.50000 0.400 Uiso 0.029 1
Zr4 Zr 0.50000 0.50000 0.50000 0.200 Uiso 0.027 1
O5 O 0.50000 0.50000 0.00000 0.809 Uiso 0.018 3

loop_
_atom_type_symbol
_atom_type_number_in_cell
Ba 1
Co 0.4
Fe 0.4
O 2.426
Zr 0.2
